data_4129150
loop_
_publ_author_name
'Cetin, Muhammet Mustafa'
'Beldjoudi, Yassine'
'Roy, Indranil'
'Anamimoghadam, Ommid'
'Bae, Youn Jue'
'Young, Ryan M.'
'Krzyaniak, Matthew D.'
'Stern, Charlotte L.'
'Philp, Douglas'
'Alsubaie, Fehaid M.'
'Wasielewski, Michael R.'
'Stoddart, J. Fraser'

_publ_section_title
;
 Combining Intra- and Intermolecular Charge Transfer with Polycationic
 Cyclophanes to Design 2D Tessellations.
;
_journal_name_full 'Journal of the American Chemical Society'
_journal_paper_doi 10.1021/jacs.9b07877
_journal_year 2019
_chemical_formula_moiety '4(F6 P), C6 H4 S4, C44 H34 N4'
_chemical_formula_sum 'C50 H38 F24 N4 P4 S4'
_chemical_formula_weight 1402.96
_space_group_crystal_system triclinic
_space_group_IT_number 2
_space_group_name_Hall '-P 1'
_space_group_name_H-M_alt 'P -1'
_atom_sites_solution_hydrogens geom
_atom_sites_solution_primary dual
_audit_creation_date 2019-07-21
_audit_creation_method
;
Olex2 1.2
(compiled 2018.05.29 svn.r3508 for OlexSys, GUI svn.r5506)
;
_cell_angle_alpha 76.406(7)
_cell_angle_beta 88.334(6)
_cell_angle_gamma 73.114(6)
_cell_formula_units_Z 1
_cell_length_a 9.8431(11)
_cell_length_b 11.9705(15)
_cell_length_c 13.6320(16)
_cell_measurement_reflns_used 1489
_cell_measurement_temperature 100(2)
_cell_measurement_theta_max 57.69
_cell_measurement_theta_min 9.90
_cell_volume 1492.6(3)
_computing_cell_refinement 'SAINT V8.38A (?, 2016)'
_computing_data_collection 'Bruker APEX2'
_computing_data_reduction 'SAINT V8.38A (?, 2016)'
_computing_molecular_graphics 'Olex2 (Dolomanov et al., 2009)'
_computing_publication_material 'Olex2 (Dolomanov et al., 2009)'
_computing_structure_refinement 'XL (Sheldrick, 2008)'
_computing_structure_solution 'XM (Sheldrick, 2008)'
_diffrn_ambient_temperature 99.98
_diffrn_measured_fraction_theta_full 0.915
_diffrn_measured_fraction_theta_max 0.915
_diffrn_measurement_device_type 'Bruker APEX-II CCD'
_diffrn_measurement_method '\f and \w scans'
_diffrn_radiation_type CuK\a
_diffrn_radiation_wavelength 1.54178
_diffrn_reflns_av_R_equivalents 0.0746
_diffrn_reflns_av_unetI/netI 0.0788
_diffrn_reflns_Laue_measured_fraction_full 0.915
_diffrn_reflns_Laue_measured_fraction_max 0.915
_diffrn_reflns_limit_h_max 10
_diffrn_reflns_limit_h_min -10
_diffrn_reflns_limit_k_max 12
_diffrn_reflns_limit_k_min -12
_diffrn_reflns_limit_l_max 14
_diffrn_reflns_limit_l_min -14
_diffrn_reflns_number 11766
_diffrn_reflns_point_group_measured_fraction_full 0.915
_diffrn_reflns_point_group_measured_fraction_max 0.915
_diffrn_reflns_theta_full 55.983
_diffrn_reflns_theta_max 55.983
_diffrn_reflns_theta_min 9.892
_diffrn_standards_number 0
_exptl_absorpt_coefficient_mu 3.522
_exptl_absorpt_correction_T_max 0.7522
_exptl_absorpt_correction_T_min 0.4450
_exptl_absorpt_correction_type multi-scan
_exptl_absorpt_process_details
'SADABS-2016/2 (Bruker,2016/2) was used for absorption correction. wR2(int) was 0.0947 before and 0.0495 after correction. The Ratio of minimum to maximum transmission is 0.5916. The \l/2 correction factor is Not present.'
_exptl_crystal_colour green
_exptl_crystal_density_diffrn 1.561
_exptl_crystal_description plate
_exptl_crystal_F_000 706
_exptl_crystal_size_max 0.081
_exptl_crystal_size_mid 0.052
_exptl_crystal_size_min 0.035
_refine_diff_density_max 0.617
_refine_diff_density_min -0.353
_refine_diff_density_rms 0.073
_refine_ls_extinction_method none
_refine_ls_goodness_of_fit_ref 1.073
_refine_ls_hydrogen_treatment constr
_refine_ls_matrix_type full
_refine_ls_number_parameters 388
_refine_ls_number_reflns 3553
_refine_ls_number_restraints 0
_refine_ls_restrained_S_all 1.073
_refine_ls_R_factor_all 0.1070
_refine_ls_R_factor_gt 0.0818
_refine_ls_shift/su_max 0.000
_refine_ls_shift/su_mean 0.000
_refine_ls_structure_factor_coef Fsqd
_refine_ls_weighting_details 'w=1/[\s^2^(Fo^2^)+(0.1025P)^2^+4.1361P] where P=(Fo^2^+2Fc^2^)/3'
_refine_ls_weighting_scheme calc
_refine_ls_wR_factor_gt 0.2149
_refine_ls_wR_factor_ref 0.2339
_reflns_Friedel_coverage 0.000
_reflns_number_gt 2603
_reflns_number_total 3553
_reflns_threshold_expression 'I > 2\s(I)'
_cod_data_source_file 7(4PF6)_TTF_FINALIZEDD.cif
_cod_data_source_block yb043nue2
_cod_database_code 4129150
_shelx_shelxl_version_number 2018/3
_shelx_space_group_comment
;
The symmetry employed for this shelxl refinement is uniquely defined
by the following loop, which should always be used as a source of
symmetry information in preference to the above space-group names.
They are only intended as comments.
;
_olex2_refinement_description
;
1. Fixed Uiso
 At 1.2 times of:
  All C(H) groups, All C(H,H) groups
2.a Secondary CH2 refined with riding coordinates:
 C12(H12A,H12B), C11(H11A,H11B)
2.b Aromatic/amide H refined with riding coordinates:
 C20(H20), C17(H17), C10(H10), C7(H7), C15(H15), C22(H22), C3(H3), C2(H2),
 C19(H19), C8(H8), C14(H14), C4(H4), C1(H1), C23(H23), C24(H24)
;
_olex2_submission_special_instructions 'No special instructions were received'

loop_
_space_group_symop_operation_xyz
'x, y, z'
'-x, -y, -z'

loop_
_atom_site_label
_atom_site_type_symbol
_atom_site_fract_x
_atom_site_fract_y
_atom_site_fract_z
_atom_site_U_iso_or_equiv
_atom_site_adp_type
_atom_site_occupancy
_atom_site_site_symmetry_order
_atom_site_calc_flag
_atom_site_refinement_flags_posn
_atom_site_disorder_assembly
_atom_site_disorder_group
P1 P 0.24310(18) 0.40151(18) 0.19561(14) 0.0527(6) Uani 1 1 d . . .
P2 P 0.5966(2) 0.8006(2) 0.22819(19) 0.0661(7) Uani 1 1 d . . .
S1 S 0.1484(3) 0.9440(3) 0.63163(19) 0.0915(9) Uani 1 1 d . . .
S2 S 0.1927(3) 0.9734(3) 0.4121(2) 0.0934(9) Uani 1 1 d . . .
F1 F 0.3305(4) 0.4951(4) 0.1503(3) 0.0621(11) Uani 1 1 d . . .
F2 F 0.1557(4) 0.3093(4) 0.2416(3) 0.0595(11) Uani 1 1 d . . .
F3 F 0.1655(5) 0.4835(4) 0.2685(4) 0.0738(13) Uani 1 1 d . A 1
F4 F 0.4498(4) 0.8611(4) 0.2713(4) 0.0736(13) Uani 1 1 d . B 1
F5 F 0.3664(5) 0.3296(5) 0.2773(4) 0.0830(15) Uani 1 1 d . C 1
F6 F 0.7474(4) 0.7352(4) 0.1883(4) 0.0774(14) Uani 1 1 d . D 1
F7 F 0.3164(5) 0.3230(5) 0.1193(4) 0.0882(15) Uani 1 1 d . E 1
F8 F 0.6052(5) 0.6802(4) 0.3105(4) 0.0823(14) Uani 1 1 d . F 1
F9 F 0.5165(6) 0.7530(7) 0.1532(4) 0.1017(19) Uani 1 1 d . G 1
N N 0.2740(5) 0.5390(5) 0.7824(4) 0.0457(13) Uani 1 1 d . . .
F10 F 0.6775(5) 0.8443(6) 0.3026(6) 0.105(2) Uani 1 1 d . H 1
N1 N 0.1326(6) 0.7311(5) 0.2614(4) 0.0475(14) Uani 1 1 d . . .
F11 F 0.5875(6) 0.9165(5) 0.1444(6) 0.116(2) Uani 1 1 d . I 1
C16 C -0.0455(7) 1.1658(6) 0.1037(5) 0.0439(16) Uani 1 1 d . . .
C20 C -0.2912(7) 1.1668(7) 0.0872(5) 0.0465(16) Uani 1 1 d . . .
H20 H -0.358637 1.125774 0.080578 0.056 Uiso 1 1 calc R . .
C17 C -0.0961(7) 1.2909(7) 0.0961(5) 0.0467(16) Uani 1 1 d . . .
H17 H -0.029790 1.334996 0.095747 0.056 Uiso 1 1 calc R . .
C10 C 0.1548(7) 0.5291(6) 0.7432(5) 0.0494(17) Uani 1 1 d . . .
H10 H 0.089542 0.499580 0.786816 0.059 Uiso 1 1 calc R . .
C7 C 0.1278(7) 0.5611(6) 0.6417(5) 0.0486(17) Uani 1 1 d . . .
H7 H 0.043632 0.553838 0.614848 0.058 Uiso 1 1 calc R . .
C15 C 0.1006(7) 1.1022(7) 0.1173(5) 0.0478(16) Uani 1 1 d . . .
H15 H 0.168345 1.144832 0.117155 0.057 Uiso 1 1 calc R . .
C22 C -0.0960(7) 0.9764(7) 0.1135(5) 0.0471(17) Uani 1 1 d . . .
H22 H -0.161615 0.932540 0.110616 0.056 Uiso 1 1 calc R . .
C6 C 0.2234(7) 0.6050(6) 0.5761(5) 0.0461(16) Uani 1 1 d . . .
C13 C 0.0457(7) 0.9163(7) 0.1299(5) 0.0480(17) Uani 1 1 d . . .
C3 C 0.3003(7) 0.6454(6) 0.3973(5) 0.0473(16) Uani 1 1 d . . .
H3 H 0.396742 0.614520 0.421418 0.057 Uiso 1 1 calc R . .
C18 C -0.2382(7) 1.3498(6) 0.0892(5) 0.0453(16) Uani 1 1 d . . .
C5 C 0.1920(7) 0.6489(6) 0.4654(5) 0.0471(16) Uani 1 1 d . . .
C2 C 0.2685(7) 0.6861(6) 0.2962(5) 0.0490(17) Uani 1 1 d . . .
H2 H 0.343000 0.682584 0.250068 0.059 Uiso 1 1 calc R . .
C19 C -0.3378(7) 1.2857(8) 0.0830(5) 0.0532(18) Uani 1 1 d . . .
H19 H -0.436746 1.326485 0.076015 0.064 Uiso 1 1 calc R . .
C12 C 0.0973(8) 0.7819(6) 0.1507(5) 0.0493(17) Uani 1 1 d . . .
H12A H 0.022823 0.751013 0.129284 0.059 Uiso 1 1 calc R . .
H12B H 0.182776 0.756800 0.111820 0.059 Uiso 1 1 calc R . .
C9 C 0.3692(7) 0.5760(6) 0.7218(5) 0.0500(17) Uani 1 1 d . . .
C21 C -0.1466(7) 1.1016(6) 0.1009(5) 0.0457(16) Uani 1 1 d . . .
C11 C 0.2877(7) 0.5260(7) 0.8941(5) 0.0483(17) Uani 1 1 d . . .
H11A H 0.228443 0.476707 0.930528 0.058 Uiso 1 1 calc R . .
H11B H 0.387836 0.486697 0.918748 0.058 Uiso 1 1 calc R . .
C8 C 0.3470(7) 0.6093(7) 0.6202(5) 0.0499(17) Uani 1 1 d . . .
H8 H 0.416122 0.635854 0.578736 0.060 Uiso 1 1 calc R . .
C14 C 0.1450(7) 0.9827(7) 0.1305(5) 0.0515(18) Uani 1 1 d . . .
H14 H 0.243660 0.941518 0.140342 0.062 Uiso 1 1 calc R . .
C4 C 0.0536(8) 0.6967(8) 0.4284(6) 0.0589(19) Uani 1 1 d . . .
H4 H -0.022231 0.700794 0.473489 0.071 Uiso 1 1 calc R . .
C1 C 0.0250(7) 0.7388(7) 0.3256(5) 0.0549(18) Uani 1 1 d . . .
H1 H -0.070564 0.773208 0.299997 0.066 Uiso 1 1 calc R . .
C25 C 0.0757(12) 0.9827(9) 0.5081(8) 0.084(3) Uani 1 1 d . . .
C23 C 0.3435(15) 0.9287(11) 0.4922(10) 0.106(3) Uani 1 1 d . . .
H23 H 0.436665 0.913382 0.467341 0.127 Uiso 1 1 calc R . .
C24 C 0.3193(14) 0.9168(10) 0.5948(10) 0.102(3) Uani 1 1 d . . .
H24 H 0.396125 0.894180 0.642925 0.123 Uiso 1 1 calc R . .
F12 F 0.1175(4) 0.4746(5) 0.1128(3) 0.0721(13) Uani 1 1 d . J 1

loop_
_atom_site_aniso_label
_atom_site_aniso_U_11
_atom_site_aniso_U_22
_atom_site_aniso_U_33
_atom_site_aniso_U_23
_atom_site_aniso_U_13
_atom_site_aniso_U_12
P1 0.0440(10) 0.0626(12) 0.0537(11) -0.0095(9) -0.0036(8) -0.0220(9)
P2 0.0461(11) 0.0621(13) 0.0887(16) -0.0082(11) -0.0058(10) -0.0206(9)
S1 0.112(2) 0.1016(19) 0.0662(14) -0.0237(13) 0.0008(13) -0.0367(16)
S2 0.1072(19) 0.109(2) 0.0784(16) -0.0346(14) 0.0168(14) -0.0446(16)
F1 0.048(2) 0.075(3) 0.065(3) -0.002(2) -0.0034(18) -0.032(2)
F2 0.053(2) 0.063(2) 0.066(3) -0.007(2) -0.0015(18) -0.0275(19)
F3 0.080(3) 0.081(3) 0.081(3) -0.034(3) 0.015(2) -0.045(3)
F4 0.050(2) 0.071(3) 0.100(3) -0.019(2) -0.004(2) -0.017(2)
F5 0.056(3) 0.103(4) 0.084(3) 0.013(3) -0.016(2) -0.040(3)
F6 0.052(2) 0.076(3) 0.102(4) -0.009(3) 0.001(2) -0.024(2)
F7 0.075(3) 0.106(4) 0.101(4) -0.048(3) 0.024(3) -0.036(3)
F8 0.071(3) 0.066(3) 0.096(4) -0.004(3) 0.011(3) -0.012(2)
F9 0.072(3) 0.167(6) 0.091(4) -0.047(4) 0.018(3) -0.062(4)
N 0.035(3) 0.056(3) 0.046(3) -0.013(3) -0.005(2) -0.011(2)
F10 0.054(3) 0.120(4) 0.160(6) -0.066(4) -0.013(3) -0.028(3)
N1 0.041(3) 0.056(3) 0.044(3) -0.007(3) -0.006(3) -0.014(3)
F11 0.066(3) 0.081(4) 0.164(6) 0.035(4) 0.001(3) -0.018(3)
C16 0.044(4) 0.053(4) 0.035(3) -0.009(3) -0.003(3) -0.017(3)
C20 0.033(3) 0.061(5) 0.049(4) -0.011(3) -0.001(3) -0.021(3)
C17 0.042(4) 0.061(5) 0.040(4) -0.012(3) -0.003(3) -0.020(3)
C10 0.041(4) 0.056(4) 0.050(4) -0.011(3) 0.002(3) -0.014(3)
C7 0.038(3) 0.063(4) 0.044(4) -0.005(3) -0.004(3) -0.019(3)
C15 0.044(4) 0.056(5) 0.047(4) -0.014(3) -0.003(3) -0.019(3)
C22 0.044(4) 0.063(5) 0.039(4) -0.013(3) 0.000(3) -0.024(3)
C6 0.043(4) 0.055(4) 0.043(4) -0.010(3) -0.003(3) -0.018(3)
C13 0.047(4) 0.062(4) 0.038(4) -0.012(3) -0.001(3) -0.021(3)
C3 0.034(3) 0.059(4) 0.049(4) -0.013(3) -0.007(3) -0.013(3)
C18 0.039(4) 0.059(4) 0.038(3) -0.011(3) -0.003(3) -0.015(3)
C5 0.036(4) 0.061(4) 0.049(4) -0.012(3) 0.000(3) -0.021(3)
C2 0.051(4) 0.049(4) 0.051(4) -0.009(3) 0.001(3) -0.022(3)
C19 0.038(4) 0.077(6) 0.045(4) -0.013(4) 0.000(3) -0.017(4)
C12 0.052(4) 0.056(4) 0.042(4) -0.007(3) -0.003(3) -0.021(3)
C9 0.044(4) 0.056(4) 0.051(4) -0.014(3) 0.004(3) -0.013(3)
C21 0.049(4) 0.053(4) 0.034(3) -0.008(3) -0.002(3) -0.016(3)
C11 0.039(3) 0.065(5) 0.038(4) -0.006(3) -0.010(3) -0.015(3)
C8 0.045(4) 0.063(4) 0.045(4) -0.015(3) 0.000(3) -0.019(3)
C14 0.042(4) 0.067(5) 0.046(4) -0.017(3) -0.009(3) -0.013(3)
C4 0.047(4) 0.078(5) 0.050(4) -0.009(4) -0.001(3) -0.019(4)
C1 0.036(4) 0.077(5) 0.051(4) -0.008(4) -0.005(3) -0.020(3)
C25 0.118(7) 0.071(6) 0.076(6) -0.029(5) 0.013(6) -0.039(6)
C23 0.124(9) 0.097(8) 0.105(9) -0.029(7) 0.022(7) -0.042(7)
C24 0.119(9) 0.083(7) 0.103(9) -0.019(6) -0.022(7) -0.028(6)
F12 0.049(2) 0.102(3) 0.065(3) 0.001(2) -0.0083(19) -0.036(2)

loop_
_atom_type_symbol
_atom_type_description
_atom_type_scat_dispersion_real
_atom_type_scat_dispersion_imag
_atom_type_scat_source
C C 0.0181 0.0091 'International Tables Vol C Tables 4.2.6.8 and 6.1.1.4'
H H 0.0000 0.0000 'International Tables Vol C Tables 4.2.6.8 and 6.1.1.4'
F F 0.0727 0.0534 'International Tables Vol C Tables 4.2.6.8 and 6.1.1.4'
N N 0.0311 0.0180 'International Tables Vol C Tables 4.2.6.8 and 6.1.1.4'
P P 0.2955 0.4335 'International Tables Vol C Tables 4.2.6.8 and 6.1.1.4'
S S 0.3331 0.5567 'International Tables Vol C Tables 4.2.6.8 and 6.1.1.4'

loop_
_geom_angle_atom_site_label_1
_geom_angle_atom_site_label_2
_geom_angle_atom_site_label_3
_geom_angle
_geom_angle_site_symmetry_1
_geom_angle_site_symmetry_3
F2 P1 F1 179.3(3) . .
F2 P1 F12 90.1(2) . .
F3 P1 F1 90.3(2) . .
F3 P1 F2 89.0(2) . .
F3 P1 F12 88.5(3) . .
F5 P1 F1 90.1(2) . .
F5 P1 F2 89.8(2) . .
F5 P1 F3 91.4(3) . .
F5 P1 F7 90.8(3) . .
F5 P1 F12 179.8(3) . .
F7 P1 F1 89.3(3) . .
F7 P1 F2 91.4(3) . .
F7 P1 F3 177.8(3) . .
F7 P1 F12 89.3(3) . .
F12 P1 F1 90.0(2) . .
F4 P2 F6 177.8(3) . .
F4 P2 F8 88.6(3) . .
F4 P2 F9 90.6(3) . .
F8 P2 F6 89.4(3) . .
F8 P2 F9 88.0(3) . .
F9 P2 F6 90.1(3) . .
F10 P2 F4 90.2(3) . .
F10 P2 F6 89.0(3) . .
F10 P2 F8 91.1(4) . .
F10 P2 F9 178.7(4) . .
F11 P2 F4 92.2(3) . .
F11 P2 F6 89.9(3) . .
F11 P2 F8 178.0(4) . .
F11 P2 F9 90.1(4) . .
F11 P2 F10 90.8(4) . .
C24 S1 C25 94.1(6) . .
C25 S2 C23 94.4(6) . .
C10 N C11 119.0(5) . .
C9 N C10 120.4(6) . .
C9 N C11 119.9(5) . .
C2 N1 C12 120.6(6) . .
C2 N1 C1 120.9(6) . .
C1 N1 C12 118.4(5) . .
C17 C16 C21 118.5(6) . .
C15 C16 C17 122.2(6) . .
C15 C16 C21 119.3(6) . .
C19 C20 C21 122.3(6) . .
C18 C17 C16 121.4(6) . .
N C10 C7 120.4(6) . .
C10 C7 C6 120.5(6) . .
C14 C15 C16 121.0(6) . .
C13 C22 C21 121.4(6) . .
C7 C6 C5 121.8(5) . .
C8 C6 C7 116.7(6) . .
C8 C6 C5 121.4(6) . .
C22 C13 C12 120.9(6) . .
C22 C13 C14 119.4(7) . .
C14 C13 C12 119.7(6) . .
C2 C3 C5 120.2(6) . .
C17 C18 C19 119.5(7) . .
C17 C18 C11 119.4(6) . 2_576
C19 C18 C11 120.2(6) . 2_576
C3 C5 C6 121.4(6) . .
C4 C5 C6 120.1(6) . .
C4 C5 C3 118.5(6) . .
N1 C2 C3 120.4(6) . .
C20 C19 C18 119.8(6) . .
N1 C12 C13 109.3(5) . .
N C9 C8 121.4(6) . .
C20 C21 C16 118.3(6) . .
C20 C21 C22 123.5(6) . .
C22 C21 C16 118.2(6) . .
C18 C11 N 106.4(5) 2_576 .
C9 C8 C6 120.4(7) . .
C15 C14 C13 120.7(6) . .
C5 C4 C1 119.8(7) . .
N1 C1 C4 120.1(6) . .
S2 C25 S1 117.2(7) . .
C25 C25 S1 119.4(10) 2_576 .
C25 C25 S2 123.5(10) 2_576 .
C24 C23 S2 116.0(10) . .
C23 C24 S1 118.3(10) . .

loop_
_geom_bond_atom_site_label_1
_geom_bond_atom_site_label_2
_geom_bond_distance
_geom_bond_site_symmetry_2
P1 F1 1.606(4) .
P1 F2 1.596(4) .
P1 F3 1.585(5) .
P1 F5 1.573(5) .
P1 F7 1.583(6) .
P1 F12 1.599(5) .
P2 F4 1.581(5) .
P2 F6 1.609(5) .
P2 F8 1.586(6) .
P2 F9 1.604(6) .
P2 F10 1.573(6) .
P2 F11 1.558(6) .
S1 C25 1.754(11) .
S1 C24 1.702(15) .
S2 C25 1.720(11) .
S2 C23 1.743(15) .
N C10 1.350(9) .
N C9 1.335(9) .
N C11 1.500(9) .
N1 C2 1.343(9) .
N1 C12 1.499(9) .
N1 C1 1.351(9) .
C16 C17 1.414(10) .
C16 C15 1.413(10) .
C16 C21 1.429(10) .
C20 C19 1.351(11) .
C20 C21 1.404(10) .
C17 C18 1.366(10) .
C10 C7 1.358(10) .
C7 C6 1.407(10) .
C15 C14 1.337(11) .
C22 C13 1.368(10) .
C22 C21 1.405(11) .
C6 C5 1.485(10) .
C6 C8 1.392(10) .
C13 C12 1.499(11) .
C13 C14 1.429(10) .
C3 C5 1.391(10) .
C3 C2 1.362(10) .
C18 C19 1.425(10) .
C18 C11 1.494(11) 2_576
C5 C4 1.375(10) .
C9 C8 1.354(10) .
C4 C1 1.380(11) .
C25 C25 1.43(2) 2_576
C23 C24 1.393(18) .

loop_
_smtbx_masks_void_nr
_smtbx_masks_void_average_x
_smtbx_masks_void_average_y
_smtbx_masks_void_average_z
_smtbx_masks_void_volume
_smtbx_masks_void_count_electrons
1 0.291 0.290 0.479 38.2 11.6
2 0.422 0.093 0.258 10.7 0.3
3 0.578 0.907 0.742 10.7 0.3
4 0.709 0.710 0.521 38.2 11.6
